data_7249372
loop_
_publ_author_name
'Chen, Jiali'
'Fu, Yuying'
'Liu, Qiaoyun'
'Shen, Shoujie'
'Liu, Jinjian'

_publ_section_title
;
 Design and synthesis of two functional coordination polymers based on the
 1,1&#x2032;-bis(3-carboxybenzyl)-4,4&#x2032;-bipyridinium ligand
;
_journal_issue 39
_journal_name_full CrystEngComm
_journal_page_first 5518
_journal_page_last 5524
_journal_paper_doi 10.1039/D4CE00732H
_journal_volume 26
_journal_year 2024
_chemical_formula_moiety 'C21 H14 N O6 Zn'
_chemical_formula_sum 'C21 H14 N O6 Zn'
_chemical_formula_weight 441.70
_space_group_crystal_system monoclinic
_space_group_IT_number 15
_space_group_name_Hall '-C 2yc'
_space_group_name_H-M_alt 'C 1 2/c 1'
_atom_sites_solution_hydrogens geom
_atom_sites_solution_primary dual
_audit_creation_date 2024-01-09
_audit_creation_method
;
Olex2 1.3
(compiled 2020.11.12 svn.r5f609507 for OlexSys, GUI svn.r6408)
;
_audit_update_record
;
2024-01-09 deposited with the CCDC.	2024-09-16 downloaded from the CCDC.
;
_cell_angle_alpha 90
_cell_angle_beta 127.242(2)
_cell_angle_gamma 90
_cell_formula_units_Z 8
_cell_length_a 20.1367(18)
_cell_length_b 11.0593(11)
_cell_length_c 21.1107(18)
_cell_measurement_reflns_used 7260
_cell_measurement_temperature 293(2)
_cell_measurement_theta_max 24.375
_cell_measurement_theta_min 2.237
_cell_volume 3742.6(6)
_computing_cell_refinement 'SAINT v8.37A (Bruker, 2015)'
_computing_data_reduction 'SAINT v8.37A (Bruker, 2015)'
_computing_molecular_graphics 'Olex2 1.3 (Dolomanov et al., 2009)'
_computing_publication_material 'Olex2 1.3 (Dolomanov et al., 2009)'
_computing_structure_refinement 'SHELXL 2014/7 (Sheldrick, 2015)'
_computing_structure_solution 'SHELXT 2018/2 (Sheldrick, 2018)'
_diffrn_ambient_temperature 293(2)
_diffrn_measured_fraction_theta_full 0.999
_diffrn_measured_fraction_theta_max 0.998
_diffrn_measurement_device_type 'CCD area detector'
_diffrn_measurement_method 'phi and omega scans'
_diffrn_radiation_type MoK\a
_diffrn_radiation_wavelength 0.71073
_diffrn_reflns_av_R_equivalents 0.0789
_diffrn_reflns_av_unetI/netI 0.0712
_diffrn_reflns_Laue_measured_fraction_full 0.999
_diffrn_reflns_Laue_measured_fraction_max 0.998
_diffrn_reflns_limit_h_max 26
_diffrn_reflns_limit_h_min -26
_diffrn_reflns_limit_k_max 14
_diffrn_reflns_limit_k_min -14
_diffrn_reflns_limit_l_max 28
_diffrn_reflns_limit_l_min -26
_diffrn_reflns_number 26521
_diffrn_reflns_point_group_measured_fraction_full 0.999
_diffrn_reflns_point_group_measured_fraction_max 0.998
_diffrn_reflns_theta_full 25.242
_diffrn_reflns_theta_max 28.499
_diffrn_reflns_theta_min 2.147
_diffrn_source_current 1.0
_diffrn_source_power 0.05
_diffrn_source_voltage 50.0
_exptl_absorpt_coefficient_mu 1.352
_exptl_crystal_colour colourless
_exptl_crystal_colour_primary colourless
_exptl_crystal_density_diffrn 1.568
_exptl_crystal_description block
_exptl_crystal_F_000 1800
_exptl_crystal_size_max 0.2
_exptl_crystal_size_mid 0.2
_exptl_crystal_size_min 0.2
_refine_diff_density_max 0.839
_refine_diff_density_min -0.482
_refine_diff_density_rms 0.075
_refine_ls_extinction_method none
_refine_ls_goodness_of_fit_ref 1.080
_refine_ls_hydrogen_treatment constr
_refine_ls_matrix_type full
_refine_ls_number_parameters 262
_refine_ls_number_reflns 4736
_refine_ls_number_restraints 0
_refine_ls_restrained_S_all 1.080
_refine_ls_R_factor_all 0.1225
_refine_ls_R_factor_gt 0.0577
_refine_ls_shift/su_max 0.001
_refine_ls_shift/su_mean 0.000
_refine_ls_structure_factor_coef Fsqd
_refine_ls_weighting_details 'w=1/[\s^2^(Fo^2^)+(0.0495P)^2^+5.2375P] where P=(Fo^2^+2Fc^2^)/3'
_refine_ls_weighting_scheme calc
_refine_ls_wR_factor_gt 0.1096
_refine_ls_wR_factor_ref 0.1320
_reflns_Friedel_coverage 0.000
_reflns_number_gt 2902
_reflns_number_total 4736
_reflns_threshold_expression 'I > 2\s(I)'
_cod_data_source_file d4ce00732h2.cif
_cod_data_source_block mo_2024010812_0m
_cod_depositor_comments 'Adding full bibliography for 7249372--7249373.cif.'
_cod_database_code 7249372
_shelx_shelxl_version_number 2014/7
_shelx_space_group_comment
;
The symmetry employed for this shelxl refinement is uniquely defined
by the following loop, which should always be used as a source of
symmetry information in preference to the above space-group names.
They are only intended as comments.
;
_shelx_estimated_absorpt_t_max 0.774
_shelx_estimated_absorpt_t_min 0.774
_olex2_refinement_description
;
1. Fixed Uiso
 At 1.2 times of:
  All C(H) groups, All C(H,H) groups
2.a Secondary CH2 refined with riding coordinates:
 C7(H7A,H7B)
2.b Aromatic/amide H refined with riding coordinates:
 C19(H19), C22(H22), C6(H6), C2(H2), C3(H3), C17(H17), C18(H18), C9(H9),
 C4(H4), C12(H12), C10(H10), C11(H11)
;
_olex2_submission_special_instructions 'No special instructions were received'

loop_
_space_group_symop_operation_xyz
'x, y, z'
'-x, y, -z+1/2'
'x+1/2, y+1/2, z'
'-x+1/2, y+1/2, -z+1/2'
'-x, -y, -z'
'x, -y, z-1/2'
'-x+1/2, -y+1/2, -z'
'x+1/2, -y+1/2, z-1/2'

loop_
_atom_site_label
_atom_site_type_symbol
_atom_site_fract_x
_atom_site_fract_y
_atom_site_fract_z
_atom_site_U_iso_or_equiv
_atom_site_adp_type
_atom_site_occupancy
_atom_site_site_symmetry_order
_atom_site_calc_flag
_atom_site_refinement_flags_posn
_atom_site_refinement_flags_adp
_atom_site_refinement_flags_occupancy
_atom_site_disorder_assembly
_atom_site_disorder_group
Zn1 Zn 0.88305(2) 0.59832(4) 0.69344(2) 0.03962(15) Uani 1 1 d . . . . .
O5 O 0.56879(16) 0.7998(2) 0.34723(15) 0.0517(7) Uani 1 1 d . . . . .
O6 O 0.43622(16) 0.8279(3) 0.29828(15) 0.0561(7) Uani 1 1 d . . . . .
O3 O 0.76928(15) 0.6579(3) 0.61831(15) 0.0547(7) Uani 1 1 d . . . . .
N1 N 0.7156(2) -0.0302(3) 0.64198(19) 0.0473(8) Uani 1 1 d . . . . .
O1 O 0.8687(2) 0.4182(2) 0.7172(2) 0.0704(9) Uani 1 1 d . . . . .
C21 C 0.5092(2) 0.7910(3) 0.34999(19) 0.0384(8) Uani 1 1 d . . . . .
C20 C 0.5258(2) 0.7334(3) 0.42213(19) 0.0346(7) Uani 1 1 d . . . . .
O2 O 0.9112(2) 0.4398(3) 0.6473(2) 0.0848(11) Uani 1 1 d . . . . .
O4 O 0.7289(2) 0.6153(4) 0.69223(19) 0.0949(13) Uani 1 1 d . . . . .
C19 C 0.4616(2) 0.7100(3) 0.4269(2) 0.0447(9) Uani 1 1 d . . . . .
H19 H 0.4067 0.7247 0.3833 0.054 Uiso 1 1 calc R U . . .
C22 C 0.6074(2) 0.7090(3) 0.48733(19) 0.0369(8) Uani 1 1 d . . . . .
H22 H 0.6506 0.7224 0.4837 0.044 Uiso 1 1 calc R U . . .
C1 C 0.5455(2) -0.0074(3) 0.5297(2) 0.0431(9) Uani 1 1 d . . . . .
C16 C 0.6254(2) 0.6651(3) 0.5574(2) 0.0390(8) Uani 1 1 d . . . . .
C6 C 0.6656(3) -0.0480(4) 0.6624(2) 0.0511(10) Uani 1 1 d . . . . .
H6 H 0.6886 -0.0674 0.7148 0.061 Uiso 1 1 calc R U . . .
C15 C 0.7142(2) 0.6427(4) 0.6288(2) 0.0503(10) Uani 1 1 d . . . . .
C2 C 0.5813(3) -0.0382(3) 0.6079(2) 0.0487(10) Uani 1 1 d . . . . .
H2 H 0.5474 -0.0524 0.6233 0.058 Uiso 1 1 calc R U . . .
C3 C 0.5988(3) 0.0088(4) 0.5101(2) 0.0530(10) Uani 1 1 d . . . . .
H3 H 0.5775 0.0291 0.4582 0.064 Uiso 1 1 calc R U . . .
C17 C 0.5598(2) 0.6437(4) 0.5610(2) 0.0508(10) Uani 1 1 d . . . . .
H17 H 0.5709 0.6148 0.6079 0.061 Uiso 1 1 calc R U . . .
C18 C 0.4790(2) 0.6647(4) 0.4964(2) 0.0530(10) Uani 1 1 d . . . . .
H18 H 0.4357 0.6483 0.4994 0.064 Uiso 1 1 calc R U . . .
C9 C 0.8537(2) 0.1645(3) 0.6939(2) 0.0491(10) Uani 1 1 d . . . . .
H9 H 0.8285 0.1976 0.7150 0.059 Uiso 1 1 calc R U . . .
C4 C 0.6829(3) -0.0049(4) 0.5665(3) 0.0572(11) Uani 1 1 d . . . . .
H4 H 0.7180 0.0036 0.5519 0.069 Uiso 1 1 calc R U . . .
C8 C 0.8539(3) 0.0403(4) 0.6857(2) 0.0506(10) Uani 1 1 d . . . . .
C7 C 0.8083(3) -0.0406(4) 0.7044(3) 0.0582(11) Uani 1 1 d . . . . .
H7A H 0.8226 -0.0187 0.7558 0.070 Uiso 1 1 calc R U . . .
H7B H 0.8254 -0.1237 0.7074 0.070 Uiso 1 1 calc R U . . .
C14 C 0.8899(3) 0.3748(4) 0.6792(3) 0.0548(11) Uani 1 1 d . . . . .
C13 C 0.8905(2) 0.2395(3) 0.6713(2) 0.0490(9) Uani 1 1 d . . . . .
C12 C 0.9290(3) 0.1889(4) 0.6409(3) 0.0654(12) Uani 1 1 d . . . . .
H12 H 0.9535 0.2387 0.6248 0.078 Uiso 1 1 calc R U . . .
C10 C 0.8929(3) -0.0080(4) 0.6558(3) 0.0654(12) Uani 1 1 d . . . . .
H10 H 0.8933 -0.0913 0.6500 0.079 Uiso 1 1 calc R U . . .
C11 C 0.9312(3) 0.0660(4) 0.6347(3) 0.0743(14) Uani 1 1 d . . . . .
H11 H 0.9588 0.0325 0.6161 0.089 Uiso 1 1 calc R U . . .

loop_
_atom_site_aniso_label
_atom_site_aniso_U_11
_atom_site_aniso_U_22
_atom_site_aniso_U_33
_atom_site_aniso_U_23
_atom_site_aniso_U_13
_atom_site_aniso_U_12
Zn1 0.0429(2) 0.0345(2) 0.0354(2) 0.00073(19) 0.02055(19) -0.00525(19)
O5 0.0522(16) 0.0545(17) 0.0497(15) 0.0154(13) 0.0316(14) 0.0002(13)
O6 0.0559(16) 0.0650(19) 0.0430(14) 0.0135(14) 0.0276(14) 0.0235(14)
O3 0.0406(14) 0.074(2) 0.0470(15) 0.0118(14) 0.0251(13) 0.0025(13)
N1 0.064(2) 0.0381(18) 0.0503(19) -0.0046(15) 0.0400(18) -0.0103(15)
O1 0.107(3) 0.0422(17) 0.080(2) -0.0136(15) 0.066(2) 0.0064(16)
C21 0.049(2) 0.0249(17) 0.0370(19) -0.0032(15) 0.0235(18) 0.0039(15)
C20 0.0421(19) 0.0255(17) 0.0379(18) -0.0027(14) 0.0251(16) 0.0015(14)
O2 0.134(3) 0.0470(19) 0.111(3) -0.0025(19) 0.094(3) -0.0111(19)
O4 0.062(2) 0.171(4) 0.0534(19) 0.046(2) 0.0364(17) 0.032(2)
C19 0.042(2) 0.041(2) 0.046(2) -0.0048(17) 0.0237(18) 0.0011(16)
C22 0.045(2) 0.0290(18) 0.0417(19) -0.0004(15) 0.0289(17) 0.0019(15)
C1 0.064(2) 0.0286(19) 0.052(2) -0.0100(17) 0.043(2) -0.0077(18)
C16 0.046(2) 0.035(2) 0.0400(19) 0.0008(15) 0.0277(17) 0.0010(16)
C6 0.067(3) 0.050(2) 0.050(2) -0.0031(19) 0.043(2) -0.009(2)
C15 0.049(2) 0.055(2) 0.043(2) 0.0072(19) 0.0260(19) 0.0097(19)
C2 0.065(3) 0.047(2) 0.053(2) -0.0074(19) 0.046(2) -0.008(2)
C3 0.065(3) 0.056(3) 0.049(2) -0.005(2) 0.040(2) -0.010(2)
C17 0.056(2) 0.056(2) 0.048(2) 0.0087(19) 0.035(2) 0.0011(19)
C18 0.047(2) 0.060(3) 0.061(3) 0.002(2) 0.037(2) -0.0019(19)
C9 0.065(3) 0.041(2) 0.055(2) -0.0059(18) 0.044(2) -0.0027(19)
C4 0.072(3) 0.060(3) 0.063(3) -0.004(2) 0.053(3) -0.010(2)
C8 0.057(2) 0.042(2) 0.062(3) -0.0064(19) 0.041(2) -0.0068(19)
C7 0.059(3) 0.055(3) 0.062(3) 0.002(2) 0.037(2) -0.003(2)
C14 0.066(3) 0.043(2) 0.056(3) -0.005(2) 0.037(2) -0.003(2)
C13 0.062(2) 0.034(2) 0.061(2) -0.0072(19) 0.042(2) -0.0026(18)
C12 0.092(3) 0.049(3) 0.093(3) -0.012(2) 0.076(3) -0.013(2)
C10 0.085(3) 0.039(2) 0.098(4) -0.010(2) 0.069(3) 0.002(2)
C11 0.103(4) 0.055(3) 0.116(4) -0.012(3) 0.093(4) -0.001(3)

loop_
_atom_type_symbol
_atom_type_description
_atom_type_scat_dispersion_real
_atom_type_scat_dispersion_imag
_atom_type_scat_source
C C 0.0033 0.0016 'International Tables Vol C Tables 4.2.6.8 and 6.1.1.4'
H H 0.0000 0.0000 'International Tables Vol C Tables 4.2.6.8 and 6.1.1.4'
N N 0.0061 0.0033 'International Tables Vol C Tables 4.2.6.8 and 6.1.1.4'
O O 0.0106 0.0060 'International Tables Vol C Tables 4.2.6.8 and 6.1.1.4'
Zn Zn 0.2839 1.4301 'International Tables Vol C Tables 4.2.6.8 and 6.1.1.4'

loop_
_geom_angle_atom_site_label_1
_geom_angle_atom_site_label_2
_geom_angle_atom_site_label_3
_geom_angle
_geom_angle_site_symmetry_1
_geom_angle_site_symmetry_3
_geom_angle_publ_flag
O5 Zn1 O1 143.92(12) 7_666 . ?
O5 Zn1 O2 86.47(12) 7_666 . ?
O5 Zn1 C14 115.55(13) 7_666 . ?
O6 Zn1 O5 100.11(11) 8_566 7_666 ?
O6 Zn1 O1 100.60(12) 8_566 . ?
O6 Zn1 O2 135.09(14) 8_566 . ?
O6 Zn1 C14 120.97(13) 8_566 . ?
O3 Zn1 O5 95.57(11) . 7_666 ?
O3 Zn1 O6 110.34(12) . 8_566 ?
O3 Zn1 O1 104.41(13) . . ?
O3 Zn1 O2 113.15(14) . . ?
O3 Zn1 C14 111.04(13) . . ?
O1 Zn1 O2 58.18(11) . . ?
O1 Zn1 C14 28.91(13) . . ?
O2 Zn1 C14 29.28(12) . . ?
C21 O5 Zn1 143.4(2) . 7_666 ?
C21 O6 Zn1 132.0(2) . 8_465 ?
C15 O3 Zn1 122.4(2) . . ?
C6 N1 C4 119.7(4) . . ?
C6 N1 C7 119.2(3) . . ?
C4 N1 C7 121.1(3) . . ?
C14 O1 Zn1 93.6(3) . . ?
O5 C21 O6 126.2(3) . . ?
O5 C21 C20 117.2(3) . . ?
O6 C21 C20 116.6(3) . . ?
C19 C20 C21 120.9(3) . . ?
C19 C20 C22 119.4(3) . . ?
C22 C20 C21 119.6(3) . . ?
C14 O2 Zn1 87.5(3) . . ?
C20 C19 H19 120.0 . . ?
C20 C19 C18 119.9(3) . . ?
C18 C19 H19 120.0 . . ?
C20 C22 H22 119.5 . . ?
C16 C22 C20 121.0(3) . . ?
C16 C22 H22 119.5 . . ?
C2 C1 C1 121.5(4) . 5_656 ?
C3 C1 C1 121.6(4) . 5_656 ?
C3 C1 C2 116.9(4) . . ?
C22 C16 C15 120.7(3) . . ?
C22 C16 C17 118.5(3) . . ?
C17 C16 C15 120.7(3) . . ?
N1 C6 H6 119.4 . . ?
N1 C6 C2 121.1(4) . . ?
C2 C6 H6 119.4 . . ?
O3 C15 C16 116.0(3) . . ?
O4 C15 O3 124.5(4) . . ?
O4 C15 C16 119.4(4) . . ?
C1 C2 H2 119.7 . . ?
C6 C2 C1 120.6(3) . . ?
C6 C2 H2 119.7 . . ?
C1 C3 H3 119.9 . . ?
C4 C3 C1 120.3(4) . . ?
C4 C3 H3 119.9 . . ?
C16 C17 H17 119.5 . . ?
C18 C17 C16 121.0(4) . . ?
C18 C17 H17 119.5 . . ?
C19 C18 H18 119.9 . . ?
C17 C18 C19 120.2(3) . . ?
C17 C18 H18 119.9 . . ?
C8 C9 H9 119.6 . . ?
C13 C9 H9 119.6 . . ?
C13 C9 C8 120.7(4) . . ?
N1 C4 C3 121.3(4) . . ?
N1 C4 H4 119.4 . . ?
C3 C4 H4 119.4 . . ?
C9 C8 C7 120.7(4) . . ?
C10 C8 C9 119.2(4) . . ?
C10 C8 C7 120.0(4) . . ?
N1 C7 H7A 109.4 . . ?
N1 C7 H7B 109.4 . . ?
C8 C7 N1 111.0(3) . . ?
C8 C7 H7A 109.4 . . ?
C8 C7 H7B 109.4 . . ?
H7A C7 H7B 108.0 . . ?
O1 C14 Zn1 57.5(2) . . ?
O1 C14 O2 120.7(4) . . ?
O1 C14 C13 119.7(4) . . ?
O2 C14 Zn1 63.3(2) . . ?
O2 C14 C13 119.5(4) . . ?
C13 C14 Zn1 176.9(3) . . ?
C9 C13 C14 121.2(4) . . ?
C9 C13 C12 119.1(4) . . ?
C12 C13 C14 119.7(4) . . ?
C13 C12 H12 119.9 . . ?
C11 C12 C13 120.2(4) . . ?
C11 C12 H12 119.9 . . ?
C8 C10 H10 119.8 . . ?
C11 C10 C8 120.3(4) . . ?
C11 C10 H10 119.8 . . ?
C12 C11 C10 120.3(4) . . ?
C12 C11 H11 119.8 . . ?
C10 C11 H11 119.8 . . ?

loop_
_geom_bond_atom_site_label_1
_geom_bond_atom_site_label_2
_geom_bond_distance
_geom_bond_site_symmetry_2
_geom_bond_publ_flag
Zn1 O5 1.989(2) 7_666 ?
Zn1 O6 1.961(3) 8_566 ?
Zn1 O3 1.950(3) . ?
Zn1 O1 2.116(3) . ?
Zn1 O2 2.238(3) . ?
Zn1 C14 2.504(4) . ?
O5 Zn1 1.989(2) 7_666 ?
O5 C21 1.240(4) . ?
O6 Zn1 1.960(3) 8_465 ?
O6 C21 1.255(4) . ?
O3 C15 1.267(4) . ?
N1 C6 1.326(5) . ?
N1 C4 1.335(5) . ?
N1 C7 1.502(5) . ?
O1 C14 1.213(5) . ?
C21 C20 1.491(5) . ?
C20 C19 1.379(5) . ?
C20 C22 1.390(5) . ?
O2 C14 1.226(5) . ?
O4 C15 1.222(5) . ?
C19 H19 0.9300 . ?
C19 C18 1.381(5) . ?
C22 H22 0.9300 . ?
C22 C16 1.382(5) . ?
C1 C1 1.475(8) 5_656 ?
C1 C2 1.385(5) . ?
C1 C3 1.376(5) . ?
C16 C15 1.506(5) . ?
C16 C17 1.386(5) . ?
C6 H6 0.9300 . ?
C6 C2 1.362(5) . ?
C2 H2 0.9300 . ?
C3 H3 0.9300 . ?
C3 C4 1.367(6) . ?
C17 H17 0.9300 . ?
C17 C18 1.370(5) . ?
C18 H18 0.9300 . ?
C9 H9 0.9300 . ?
C9 C8 1.385(5) . ?
C9 C13 1.375(5) . ?
C4 H4 0.9300 . ?
C8 C7 1.498(5) . ?
C8 C10 1.378(5) . ?
C7 H7A 0.9700 . ?
C7 H7B 0.9700 . ?
C14 C13 1.507(5) . ?
C13 C12 1.389(5) . ?
C12 H12 0.9300 . ?
C12 C11 1.369(6) . ?
C10 H10 0.9300 . ?
C10 C11 1.371(6) . ?
C11 H11 0.9300 . ?

loop_
_geom_torsion_atom_site_label_1
_geom_torsion_atom_site_label_2
_geom_torsion_atom_site_label_3
_geom_torsion_atom_site_label_4
_geom_torsion
_geom_torsion_site_symmetry_1
_geom_torsion_site_symmetry_2
_geom_torsion_site_symmetry_3
_geom_torsion_site_symmetry_4
_geom_torsion_publ_flag
Zn1 O5 C21 O6 30.6(6) 7_666 . . . ?
Zn1 O5 C21 C20 -148.2(3) 7_666 . . . ?
Zn1 O6 C21 O5 4.2(6) 8_465 . . . ?
Zn1 O6 C21 C20 -177.0(2) 8_465 . . . ?
Zn1 O3 C15 O4 17.0(6) . . . . ?
Zn1 O3 C15 C16 -165.2(2) . . . . ?
Zn1 O1 C14 O2 1.9(5) . . . . ?
Zn1 O1 C14 C13 -178.5(3) . . . . ?
Zn1 O2 C14 O1 -1.8(4) . . . . ?
Zn1 O2 C14 C13 178.6(4) . . . . ?
O5 C21 C20 C19 -174.0(3) . . . . ?
O5 C21 C20 C22 9.7(5) . . . . ?
O6 C21 C20 C19 7.1(5) . . . . ?
O6 C21 C20 C22 -169.3(3) . . . . ?
N1 C6 C2 C1 -1.1(6) . . . . ?
O1 C14 C13 C9 11.7(6) . . . . ?
O1 C14 C13 C12 -168.1(4) . . . . ?
C21 C20 C19 C18 -175.3(3) . . . . ?
C21 C20 C22 C16 174.5(3) . . . . ?
C20 C19 C18 C17 0.5(6) . . . . ?
C20 C22 C16 C15 -177.9(3) . . . . ?
C20 C22 C16 C17 1.1(5) . . . . ?
O2 C14 C13 C9 -168.6(4) . . . . ?
O2 C14 C13 C12 11.6(6) . . . . ?
C19 C20 C22 C16 -1.9(5) . . . . ?
C22 C20 C19 C18 1.1(5) . . . . ?
C22 C16 C15 O3 -5.1(5) . . . . ?
C22 C16 C15 O4 172.9(4) . . . . ?
C22 C16 C17 C18 0.5(6) . . . . ?
C1 C1 C2 C6 -178.1(4) 5_656 . . . ?
C1 C1 C3 C4 179.7(4) 5_656 . . . ?
C1 C3 C4 N1 -2.2(6) . . . . ?
C16 C17 C18 C19 -1.3(6) . . . . ?
C6 N1 C4 C3 3.1(6) . . . . ?
C6 N1 C7 C8 -150.2(4) . . . . ?
C15 C16 C17 C18 179.5(4) . . . . ?
C2 C1 C3 C4 -0.4(6) . . . . ?
C3 C1 C2 C6 2.0(6) . . . . ?
C17 C16 C15 O3 175.9(4) . . . . ?
C17 C16 C15 O4 -6.1(6) . . . . ?
C9 C8 C7 N1 72.3(5) . . . . ?
C9 C8 C10 C11 0.1(7) . . . . ?
C9 C13 C12 C11 -0.9(7) . . . . ?
C4 N1 C6 C2 -1.5(6) . . . . ?
C4 N1 C7 C8 30.6(5) . . . . ?
C8 C9 C13 C14 179.3(4) . . . . ?
C8 C9 C13 C12 -0.9(6) . . . . ?
C8 C10 C11 C12 -1.9(8) . . . . ?
C7 N1 C6 C2 179.3(4) . . . . ?
C7 N1 C4 C3 -177.7(4) . . . . ?
C7 C8 C10 C11 176.7(4) . . . . ?
C14 C13 C12 C11 178.9(4) . . . . ?
C13 C9 C8 C7 -175.3(4) . . . . ?
C13 C9 C8 C10 1.3(6) . . . . ?
C13 C12 C11 C10 2.2(8) . . . . ?
C10 C8 C7 N1 -104.2(5) . . . . ?
